data_7034107
loop_
_publ_author_name
'Xiao, Hong-Ping'
'Zhou, Jian'
'Zhao, Rong-Qing'
'Zhang, Wei-Bing'
'Huang, Yong'

_publ_section_title
;
 A series of lanthanoid selenidoantimonates(v): rare examples of
 lanthanoid selenidoantimonates based on dinuclear lanthanide complexes.
;
_journal_issue 13
_journal_name_full 'Dalton transactions (Cambridge, England : 2003)'
_journal_page_first 6032
_journal_page_last 6039
_journal_paper_doi 10.1039/c5dt00146c
_journal_volume 44
_journal_year 2015
_chemical_formula_moiety 'C16 H48 N10 O2 Sb2 Se8 Tb2, C16 H48 Cl2 N10 O2 Tb2 '
_chemical_formula_sum 'C32 H96 Cl2 N20 O4 Sb2 Se8 Tb4'
_chemical_formula_weight 2407.11
_chemical_name_systematic
; 
 ? 
;
_space_group_IT_number 2
_symmetry_cell_setting triclinic
_symmetry_space_group_name_Hall '-P 1'
_symmetry_space_group_name_H-M 'P -1'
_atom_sites_solution_hydrogens geom
_atom_sites_solution_primary direct
_atom_sites_solution_secondary difmap
_audit_creation_method SHELXL-97
_audit_update_record
;
2015-01-07 deposited with the CCDC.
2015-02-18 downloaded from the CCDC.
;
_cell_angle_alpha 95.2720(10)
_cell_angle_beta 91.6610(10)
_cell_angle_gamma 90.1050(10)
_cell_formula_units_Z 2
_cell_length_a 12.2010(5)
_cell_length_b 16.0912(8)
_cell_length_c 16.9143(8)
_cell_measurement_temperature 296(2)
_cell_volume 3305.3(3)
_computing_structure_refinement 'SHELXL-97 (Sheldrick, 1997)'
_computing_structure_solution 'SHELXS-97 (Sheldrick, 1990)'
_diffrn_ambient_temperature 296(2)
_diffrn_detector_area_resol_mean 7.31
_diffrn_measured_fraction_theta_full 0.994
_diffrn_measured_fraction_theta_max 0.994
_diffrn_measurement_device_type 'Rigaku Mercury'
_diffrn_measurement_method \w
_diffrn_radiation_monochromator graphite
_diffrn_radiation_source 'fine-focus sealed tube'
_diffrn_radiation_type MoK\a
_diffrn_radiation_wavelength 0.71073
_diffrn_reflns_av_R_equivalents 0.0549
_diffrn_reflns_av_sigmaI/netI 0.0490
_diffrn_reflns_limit_h_max 14
_diffrn_reflns_limit_h_min -14
_diffrn_reflns_limit_k_max 19
_diffrn_reflns_limit_k_min -19
_diffrn_reflns_limit_l_max 20
_diffrn_reflns_limit_l_min -20
_diffrn_reflns_number 46095
_diffrn_reflns_theta_full 25.10
_diffrn_reflns_theta_max 25.10
_diffrn_reflns_theta_min 1.67
_exptl_absorpt_coefficient_mu 9.562
_exptl_absorpt_correction_T_max 0.3200
_exptl_absorpt_correction_T_min 0.1978
_exptl_absorpt_correction_type multi-scan
_exptl_absorpt_process_details 'Jacobson, R. (1998) Private communication'
_exptl_crystal_colour red
_exptl_crystal_density_diffrn 2.420
_exptl_crystal_density_method 'not measured'
_exptl_crystal_description block
_exptl_crystal_F_000 2256
_exptl_crystal_size_max 0.13
_exptl_crystal_size_mid 0.11
_exptl_crystal_size_min 0.08
_refine_diff_density_max 2.950
_refine_diff_density_min -2.433
_refine_diff_density_rms 0.210
_refine_ls_extinction_method none
_refine_ls_goodness_of_fit_ref 1.021
_refine_ls_hydrogen_treatment constr
_refine_ls_matrix_type full
_refine_ls_number_parameters 649
_refine_ls_number_reflns 11713
_refine_ls_number_restraints 928
_refine_ls_restrained_S_all 1.020
_refine_ls_R_factor_all 0.0534
_refine_ls_R_factor_gt 0.0370
_refine_ls_shift/su_max 0.003
_refine_ls_shift/su_mean 0.000
_refine_ls_structure_factor_coef Fsqd
_refine_ls_weighting_details 'calc w=1/[\s^2^(Fo^2^)+(0.0349P)^2^+29.3996P] where P=(Fo^2^+2Fc^2^)/3'
_refine_ls_weighting_scheme calc
_refine_ls_wR_factor_gt 0.0831
_refine_ls_wR_factor_ref 0.0911
_reflns_number_gt 9295
_reflns_number_total 11713
_reflns_threshold_expression >2sigma(I)
_cod_data_source_file c5dt00146c2.cif
_cod_data_source_block IId
_cod_depositor_comments 'Adding full bibliography for 7034101--7034109.cif.'
_cod_original_sg_symbol_H-M 'P -1 '
_cod_database_code 7034107

loop_
_symmetry_equiv_pos_as_xyz
'x, y, z'
'-x, -y, -z'

loop_
_atom_site_label
_atom_site_type_symbol
_atom_site_fract_x
_atom_site_fract_y
_atom_site_fract_z
_atom_site_U_iso_or_equiv
_atom_site_adp_type
_atom_site_occupancy
_atom_site_symmetry_multiplicity
_atom_site_calc_flag
_atom_site_refinement_flags
Tb4 Tb 0.43563(3) 0.07202(2) 0.93287(2) 0.01353(9) Uani 1 1 d .
Tb3 Tb 0.13239(3) 0.03616(3) 0.46206(2) 0.02007(10) Uani 1 1 d .
Sb1 Sb 0.07363(5) 0.31730(3) 0.71866(3) 0.01911(13) Uani 1 1 d .
Sb2 Sb 0.40202(5) 0.29677(3) 1.22470(3) 0.01757(13) Uani 1 1 d .
Tb1 Tb 0.37635(3) 0.51455(2) 1.43365(2) 0.01294(9) Uani 1 1 d .
Tb2 Tb 0.08078(3) 0.55004(2) 0.92437(2) 0.01349(9) Uani 1 1 d .
Se1 Se 0.30914(7) 0.40497(6) 1.15256(5) 0.0238(2) Uani 1 1 d .
Se2 Se 0.39181(8) 0.33115(5) 1.37116(5) 0.0237(2) Uani 1 1 d .
Se3 Se 0.30425(8) 0.16251(6) 1.19705(6) 0.0267(2) Uani 1 1 d .
Se4 Se 0.59578(7) 0.28834(6) 1.18723(6) 0.0296(2) Uani 1 1 d .
Se5 Se 0.10071(8) 0.19342(6) 0.79143(6) 0.0301(2) Uani 1 1 d .
Se6 Se 0.25324(8) 0.37500(6) 0.68643(6) 0.0311(2) Uani 1 1 d .
Se7 Se -0.03124(7) 0.42458(5) 0.80166(5) 0.02142(19) Uani 1 1 d .
Se8 Se -0.04092(8) 0.28215(6) 0.59705(5) 0.0264(2) Uani 1 1 d .
Cl2 Cl 0.63474(17) 0.13102(13) 0.89581(14) 0.0257(5) Uani 1 1 d .
Cl1 Cl 0.2522(3) -0.05380(16) 0.56130(17) 0.0540(9) Uani 1 1 d .
O2W O 0.0923(4) 0.4726(3) 1.0292(3) 0.0158(12) Uani 1 1 d .
H2WA H 0.1229 0.5014 1.0683 0.024 Uiso 1 1 d R
O1W O 0.5522(4) 0.5532(3) 1.4611(3) 0.0157(12) Uani 1 1 d .
H1WA H 0.5544 0.6043 1.4790 0.024 Uiso 1 1 d R
O4W O 0.4675(5) 0.0487(3) 1.0603(3) 0.0184(12) Uani 1 1 d .
H4WA H 0.4094 0.0297 1.0787 0.028 Uiso 1 1 d R
O3W O 0.0092(5) -0.0710(4) 0.4579(4) 0.0247(14) Uani 1 1 d .
H3WA H -0.0450 -0.0605 0.4278 0.037 Uiso 1 1 d R
N1 N 0.2036(6) 0.4922(6) 1.3467(5) 0.0316(15) Uani 1 1 d U
H1A H 0.1952 0.5361 1.3177 0.038 Uiso 1 1 calc R
H1B H 0.2125 0.4465 1.3127 0.038 Uiso 1 1 calc R
N2 N 0.2123(6) 0.4757(6) 1.5119(5) 0.0330(15) Uani 1 1 d U
H2C H 0.2367 0.4362 1.5433 0.040 Uiso 1 1 calc R
N3 N 0.3465(6) 0.6227(5) 1.5493(5) 0.0310(15) Uani 1 1 d U
H3C H 0.4133 0.6298 1.5742 0.037 Uiso 1 1 calc R
N4 N 0.3352(8) 0.6619(5) 1.3923(5) 0.0395(16) Uani 1 1 d U
H4C H 0.2620 0.6663 1.3815 0.047 Uiso 1 1 calc R
N5 N 0.4429(6) 0.5354(5) 1.2963(4) 0.0262(15) Uani 1 1 d U
H5A H 0.5166 0.5333 1.2975 0.031 Uiso 1 1 calc R
H5B H 0.4182 0.4926 1.2624 0.031 Uiso 1 1 calc R
N6 N 0.2426(6) 0.4565(4) 0.8877(4) 0.0219(14) Uani 1 1 d U
H6A H 0.2410 0.4125 0.9169 0.026 Uiso 1 1 calc R
H6B H 0.2340 0.4366 0.8363 0.026 Uiso 1 1 calc R
N7 N 0.2669(6) 0.6125(4) 0.9762(4) 0.0211(13) Uani 1 1 d U
H7C H 0.2860 0.6501 0.9419 0.025 Uiso 1 1 calc R
N8 N 0.0602(6) 0.6773(4) 1.0243(4) 0.0228(14) Uani 1 1 d U
H8C H 0.0359 0.6569 1.0691 0.027 Uiso 1 1 calc R
N9 N -0.0371(6) 0.6651(4) 0.8671(4) 0.0203(13) Uani 1 1 d U
H9C H -0.1086 0.6506 0.8719 0.024 Uiso 1 1 calc R
N10 N 0.1557(6) 0.5968(5) 0.7952(4) 0.0234(13) Uani 1 1 d U
H10A H 0.2273 0.6093 0.8035 0.028 Uiso 1 1 calc R
H10B H 0.1508 0.5535 0.7577 0.028 Uiso 1 1 calc R
N11 N 0.0863(8) 0.1802(6) 0.4213(6) 0.0599(19) Uani 1 1 d DU
H11A H 0.0788 0.2161 0.4648 0.072 Uiso 1 1 calc R
H11B H 0.1409 0.1988 0.3928 0.072 Uiso 1 1 calc R
N12 N 0.0432(9) 0.0337(6) 0.3232(6) 0.0622(18) Uani 1 1 d DU
H12C H -0.0204 0.0052 0.3280 0.075 Uiso 1 1 calc R
N13 N 0.2222(7) -0.0716(6) 0.3632(5) 0.0558(19) Uani 1 1 d DU
H13C H 0.2395 -0.1182 0.3874 0.067 Uiso 1 1 calc R
N14 N 0.3220(7) 0.0858(5) 0.4163(5) 0.0435(16) Uani 1 1 d DU
H14C H 0.3100 0.1238 0.3804 0.052 Uiso 1 1 calc R
N15 N 0.2224(7) 0.1466(5) 0.5624(5) 0.0425(18) Uani 1 1 d DU
H15A H 0.1719 0.1854 0.5766 0.051 Uiso 1 1 calc R
H15B H 0.2425 0.1219 0.6062 0.051 Uiso 1 1 calc R
N16 N 0.2401(6) 0.1041(5) 0.9840(5) 0.0325(15) Uani 1 1 d U
H16A H 0.2458 0.1376 1.0295 0.039 Uiso 1 1 calc R
H16B H 0.2030 0.1321 0.9481 0.039 Uiso 1 1 calc R
N17 N 0.2933(7) -0.0469(5) 0.8988(5) 0.0373(16) Uani 1 1 d U
H17C H 0.3256 -0.0921 0.9179 0.045 Uiso 1 1 calc R
N18 N 0.4317(6) 0.0173(4) 0.7848(4) 0.0241(14) Uani 1 1 d U
H18C H 0.5034 0.0124 0.7717 0.029 Uiso 1 1 calc R
N19 N 0.3788(6) 0.1841(4) 0.8409(4) 0.0177(13) Uani 1 1 d U
H19C H 0.3042 0.1839 0.8378 0.021 Uiso 1 1 calc R
N20 N 0.4332(6) 0.2180(4) 1.0044(4) 0.0224(14) Uani 1 1 d U
H20A H 0.3976 0.2158 1.0501 0.027 Uiso 1 1 calc R
H20B H 0.5028 0.2336 1.0173 0.027 Uiso 1 1 calc R
C1 C 0.1038(8) 0.4821(7) 1.3902(6) 0.039(2) Uani 1 1 d U
H1C H 0.0490 0.4533 1.3550 0.047 Uiso 1 1 calc R
H1D H 0.0752 0.5367 1.4078 0.047 Uiso 1 1 calc R
C2 C 0.1236(8) 0.4347(7) 1.4594(6) 0.040(2) Uani 1 1 d U
H2A H 0.1449 0.3781 1.4417 0.048 Uiso 1 1 calc R
H2B H 0.0568 0.4321 1.4888 0.048 Uiso 1 1 calc R
C3 C 0.1762(8) 0.5465(7) 1.5666(6) 0.0366(17) Uani 1 1 d U
H3A H 0.1282 0.5264 1.6055 0.044 Uiso 1 1 calc R
H3B H 0.1355 0.5857 1.5370 0.044 Uiso 1 1 calc R
C4 C 0.2752(8) 0.5899(7) 1.6086(6) 0.0377(19) Uani 1 1 d U
H4A H 0.2513 0.6353 1.6457 0.045 Uiso 1 1 calc R
H4B H 0.3159 0.5507 1.6383 0.045 Uiso 1 1 calc R
C5 C 0.3138(9) 0.7058(7) 1.5307(7) 0.0410(19) Uani 1 1 d U
H5C H 0.3353 0.7466 1.5743 0.049 Uiso 1 1 calc R
H5D H 0.2348 0.7081 1.5232 0.049 Uiso 1 1 calc R
C6 C 0.3678(9) 0.7254(7) 1.4571(7) 0.0425(19) Uani 1 1 d U
H6C H 0.3458 0.7803 1.4435 0.051 Uiso 1 1 calc R
H6D H 0.4468 0.7254 1.4653 0.051 Uiso 1 1 calc R
C7 C 0.3970(11) 0.6827(8) 1.3222(7) 0.053(2) Uani 1 1 d U
H7A H 0.3596 0.7274 1.2978 0.064 Uiso 1 1 calc R
H7B H 0.4694 0.7029 1.3400 0.064 Uiso 1 1 calc R
C8 C 0.4084(10) 0.6145(7) 1.2648(7) 0.045(2) Uani 1 1 d U
H8A H 0.4617 0.6292 1.2269 0.054 Uiso 1 1 calc R
H8B H 0.3387 0.6052 1.2362 0.054 Uiso 1 1 calc R
C9 C 0.3522(7) 0.4965(5) 0.8991(5) 0.0217(15) Uani 1 1 d U
H9A H 0.3659 0.5300 0.8555 0.026 Uiso 1 1 calc R
H9B H 0.4085 0.4541 0.8999 0.026 Uiso 1 1 calc R
C10 C 0.3557(7) 0.5506(5) 0.9757(5) 0.0231(16) Uani 1 1 d U
H10C H 0.3476 0.5164 1.0195 0.028 Uiso 1 1 calc R
H10D H 0.4260 0.5790 0.9826 0.028 Uiso 1 1 calc R
C11 C 0.2544(7) 0.6598(6) 1.0538(5) 0.0254(16) Uani 1 1 d U
H11C H 0.3225 0.6884 1.0700 0.031 Uiso 1 1 calc R
H11D H 0.2378 0.6218 1.0931 0.031 Uiso 1 1 calc R
C12 C 0.1635(7) 0.7225(6) 1.0490(6) 0.0259(16) Uani 1 1 d U
H12A H 0.1552 0.7536 1.1004 0.031 Uiso 1 1 calc R
H12B H 0.1807 0.7617 1.0108 0.031 Uiso 1 1 calc R
C13 C -0.0263(8) 0.7346(6) 1.0004(5) 0.0254(16) Uani 1 1 d U
H13A H -0.0179 0.7880 1.0315 0.030 Uiso 1 1 calc R
H13B H -0.0976 0.7119 1.0109 0.030 Uiso 1 1 calc R
C14 C -0.0202(7) 0.7467(5) 0.9139(5) 0.0240(15) Uani 1 1 d U
H14A H -0.0761 0.7857 0.8992 0.029 Uiso 1 1 calc R
H14B H 0.0509 0.7695 0.9030 0.029 Uiso 1 1 calc R
C15 C -0.0193(7) 0.6693(6) 0.7814(5) 0.0252(16) Uani 1 1 d U
H15C H -0.0534 0.7193 0.7644 0.030 Uiso 1 1 calc R
H15D H -0.0540 0.6215 0.7516 0.030 Uiso 1 1 calc R
C16 C 0.0998(7) 0.6702(6) 0.7638(6) 0.0256(17) Uani 1 1 d U
H16C H 0.1331 0.7215 0.7882 0.031 Uiso 1 1 calc R
H16D H 0.1087 0.6684 0.7069 0.031 Uiso 1 1 calc R
C17 C -0.0139(10) 0.1757(8) 0.3747(7) 0.073(3) Uani 1 1 d DU
H17A H -0.0331 0.2304 0.3589 0.088 Uiso 1 1 calc R
H17B H -0.0732 0.1559 0.4051 0.088 Uiso 1 1 calc R
C18 C 0.0051(11) 0.1155(7) 0.3021(7) 0.068(2) Uani 1 1 d DU
H18A H -0.0628 0.1083 0.2709 0.082 Uiso 1 1 calc R
H18B H 0.0591 0.1391 0.2695 0.082 Uiso 1 1 calc R
C19 C 0.0983(11) -0.0172(7) 0.2613(7) 0.069(2) Uani 1 1 d DU
H19A H 0.1529 0.0167 0.2385 0.082 Uiso 1 1 calc R
H19B H 0.0452 -0.0356 0.2196 0.082 Uiso 1 1 calc R
C20 C 0.1545(11) -0.0938(7) 0.2917(7) 0.066(2) Uani 1 1 d DU
H20C H 0.0991 -0.1340 0.3033 0.079 Uiso 1 1 calc R
H20D H 0.2001 -0.1200 0.2505 0.079 Uiso 1 1 calc R
C21 C 0.3187(10) -0.0416(8) 0.3241(7) 0.066(2) Uani 1 1 d DU
H21A H 0.2948 -0.0138 0.2781 0.079 Uiso 1 1 calc R
H21B H 0.3633 -0.0889 0.3057 0.079 Uiso 1 1 calc R
C22 C 0.3860(9) 0.0172(6) 0.3784(7) 0.054(2) Uani 1 1 d DU
H22A H 0.4204 -0.0133 0.4193 0.064 Uiso 1 1 calc R
H22B H 0.4438 0.0401 0.3486 0.064 Uiso 1 1 calc R
C23 C 0.3867(8) 0.1264(6) 0.4839(6) 0.043(2) Uani 1 1 d DU
H23A H 0.4489 0.1549 0.4642 0.051 Uiso 1 1 calc R
H23B H 0.4146 0.0842 0.5165 0.051 Uiso 1 1 calc R
C24 C 0.3187(8) 0.1889(6) 0.5346(6) 0.043(2) Uani 1 1 d DU
H24A H 0.3627 0.2128 0.5798 0.052 Uiso 1 1 calc R
H24B H 0.2953 0.2338 0.5036 0.052 Uiso 1 1 calc R
C32 C 0.3814(7) 0.2832(5) 0.9596(4) 0.0227(15) Uani 1 1 d DU
H32A H 0.4067 0.3380 0.9813 0.027 Uiso 1 1 calc R
H32B H 0.3023 0.2810 0.9637 0.027 Uiso 1 1 calc R
C29 C 0.3845(8) 0.0748(5) 0.7311(5) 0.0269(15) Uani 1 1 d DU
H29A H 0.3052 0.0691 0.7288 0.032 Uiso 1 1 calc R
H29B H 0.4112 0.0614 0.6780 0.032 Uiso 1 1 calc R
C30 C 0.4163(7) 0.1645(5) 0.7607(5) 0.0233(15) Uani 1 1 d DU
H30A H 0.4953 0.1710 0.7600 0.028 Uiso 1 1 calc R
H30B H 0.3835 0.2027 0.7258 0.028 Uiso 1 1 calc R
C31 C 0.4123(7) 0.2680(5) 0.8731(4) 0.0214(15) Uani 1 1 d DU
H31A H 0.3768 0.3089 0.8426 0.026 Uiso 1 1 calc R
H31B H 0.4910 0.2741 0.8690 0.026 Uiso 1 1 calc R
C27 C 0.2779(7) -0.0718(6) 0.8126(6) 0.0366(18) Uani 1 1 d DU
H27A H 0.2250 -0.0351 0.7901 0.044 Uiso 1 1 calc R
H27B H 0.2488 -0.1282 0.8051 0.044 Uiso 1 1 calc R
C28 C 0.3855(7) -0.0681(6) 0.7691(6) 0.0316(17) Uani 1 1 d DU
H28A H 0.4368 -0.1085 0.7877 0.038 Uiso 1 1 calc R
H28B H 0.3724 -0.0812 0.7125 0.038 Uiso 1 1 calc R
C26 C 0.1914(10) -0.0401(7) 0.9384(7) 0.053(2) Uani 1 1 d DU
H26A H 0.1812 -0.0901 0.9653 0.063 Uiso 1 1 calc R
H26B H 0.1328 -0.0386 0.8986 0.063 Uiso 1 1 calc R
C25 C 0.1802(11) 0.0337(7) 0.9974(8) 0.067(2) Uani 1 1 d DU
H25A H 0.1033 0.0488 0.9992 0.080 Uiso 1 1 calc R
H25B H 0.2018 0.0173 1.0493 0.080 Uiso 1 1 calc R

loop_
_atom_site_aniso_label
_atom_site_aniso_U_11
_atom_site_aniso_U_22
_atom_site_aniso_U_33
_atom_site_aniso_U_23
_atom_site_aniso_U_13
_atom_site_aniso_U_12
Tb4 0.0138(2) 0.01324(19) 0.0137(2) 0.00191(15) -0.00044(15) 0.00160(15)
Tb3 0.0237(2) 0.0177(2) 0.0200(2) 0.00621(17) 0.00615(17) 0.00731(17)
Sb1 0.0221(3) 0.0195(3) 0.0150(3) -0.0016(2) -0.0016(2) 0.0055(2)
Sb2 0.0178(3) 0.0171(3) 0.0170(3) -0.0024(2) -0.0015(2) 0.0019(2)
Tb1 0.01007(19) 0.0172(2) 0.01132(19) 0.00013(15) -0.00007(15) 0.00073(15)
Tb2 0.0152(2) 0.01227(19) 0.0131(2) 0.00182(15) -0.00074(15) 0.00092(15)
Se1 0.0245(5) 0.0276(5) 0.0189(5) 0.0025(4) -0.0061(4) 0.0039(4)
Se2 0.0342(5) 0.0201(4) 0.0160(4) -0.0011(3) -0.0036(4) 0.0049(4)
Se3 0.0263(5) 0.0238(5) 0.0287(5) -0.0066(4) 0.0063(4) -0.0069(4)
Se4 0.0192(5) 0.0263(5) 0.0444(6) 0.0085(4) 0.0023(4) -0.0006(4)
Se5 0.0260(5) 0.0319(5) 0.0342(6) 0.0134(4) -0.0005(4) 0.0088(4)
Se6 0.0322(6) 0.0400(6) 0.0212(5) 0.0015(4) 0.0051(4) -0.0053(4)
Se7 0.0226(5) 0.0212(4) 0.0187(4) -0.0065(3) -0.0044(4) 0.0053(4)
Se8 0.0349(5) 0.0233(5) 0.0194(5) -0.0046(4) -0.0082(4) 0.0075(4)
Cl2 0.0165(11) 0.0248(11) 0.0362(13) 0.0044(10) 0.0014(9) -0.0010(9)
Cl1 0.085(2) 0.0274(13) 0.0493(17) 0.0149(12) -0.0454(16) -0.0131(14)
O2W 0.017(3) 0.017(3) 0.013(3) 0.001(2) 0.001(2) 0.001(2)
O1W 0.013(3) 0.016(3) 0.018(3) -0.002(2) 0.001(2) 0.002(2)
O4W 0.019(3) 0.021(3) 0.016(3) 0.003(2) 0.003(2) 0.005(2)
O3W 0.027(4) 0.021(3) 0.028(4) 0.006(3) 0.011(3) 0.005(3)
N1 0.025(3) 0.049(3) 0.021(3) 0.006(3) 0.005(3) 0.001(3)
N2 0.019(3) 0.055(4) 0.026(3) 0.006(3) 0.002(3) 0.000(3)
N3 0.021(3) 0.040(3) 0.031(3) -0.005(3) -0.004(3) 0.011(3)
N4 0.044(3) 0.038(3) 0.038(3) 0.008(3) 0.016(3) 0.009(3)
N5 0.025(3) 0.033(3) 0.021(3) 0.004(3) 0.006(3) 0.002(3)
N6 0.023(3) 0.020(3) 0.023(3) 0.001(3) -0.002(3) 0.002(2)
N7 0.021(3) 0.018(3) 0.025(3) 0.004(2) -0.002(2) 0.000(2)
N8 0.024(3) 0.020(3) 0.024(3) 0.000(3) -0.002(3) 0.005(3)
N9 0.018(3) 0.023(3) 0.021(3) 0.004(2) 0.003(2) 0.003(2)
N10 0.022(3) 0.024(3) 0.024(3) 0.005(2) 0.001(2) 0.008(2)
N11 0.072(4) 0.053(4) 0.058(4) 0.019(3) 0.016(4) 0.000(4)
N12 0.069(4) 0.062(4) 0.058(4) 0.023(3) -0.004(3) -0.026(3)
N13 0.055(4) 0.052(4) 0.056(4) -0.018(3) 0.016(3) -0.023(3)
N14 0.049(3) 0.039(3) 0.043(3) -0.001(3) 0.017(3) -0.011(3)
N15 0.054(4) 0.035(3) 0.038(4) -0.005(3) 0.018(3) -0.007(3)
N16 0.026(3) 0.027(3) 0.045(3) 0.000(3) 0.012(3) 0.001(3)
N17 0.032(3) 0.032(3) 0.048(3) -0.001(3) 0.005(3) -0.008(3)
N18 0.024(3) 0.024(3) 0.024(3) -0.002(3) -0.001(3) 0.001(3)
N19 0.018(3) 0.018(3) 0.017(3) 0.002(2) 0.004(2) 0.002(2)
N20 0.024(3) 0.021(3) 0.023(3) 0.002(3) 0.002(3) 0.004(3)
C1 0.025(4) 0.061(4) 0.031(4) 0.000(4) 0.003(3) -0.004(4)
C2 0.026(4) 0.059(4) 0.036(4) 0.014(4) -0.002(3) -0.011(4)
C3 0.024(3) 0.057(4) 0.029(3) 0.004(3) 0.001(3) 0.007(3)
C4 0.028(4) 0.054(4) 0.030(4) -0.006(3) 0.003(3) 0.011(3)
C5 0.036(4) 0.042(4) 0.042(4) -0.007(3) -0.006(3) 0.011(3)
C6 0.037(4) 0.038(4) 0.052(4) 0.003(3) 0.003(3) 0.004(3)
C7 0.059(4) 0.051(4) 0.051(4) 0.010(4) 0.012(4) 0.007(4)
C8 0.057(4) 0.045(4) 0.035(4) 0.012(3) 0.013(4) 0.005(4)
C9 0.018(3) 0.023(3) 0.024(3) 0.002(3) 0.003(3) 0.003(3)
C10 0.021(3) 0.023(3) 0.026(3) 0.008(3) -0.005(3) 0.000(3)
C11 0.023(3) 0.023(3) 0.029(3) -0.002(3) -0.006(3) 0.001(3)
C12 0.022(3) 0.025(3) 0.030(3) -0.003(3) -0.004(3) 0.003(3)
C13 0.026(3) 0.023(3) 0.026(3) -0.002(3) 0.002(3) 0.008(3)
C14 0.022(3) 0.023(3) 0.027(3) 0.002(3) 0.001(3) 0.008(3)
C15 0.024(3) 0.029(3) 0.023(3) 0.008(3) 0.005(3) 0.010(3)
C16 0.026(4) 0.028(4) 0.025(4) 0.009(3) 0.010(3) 0.007(3)
C17 0.081(5) 0.069(5) 0.076(5) 0.041(4) 0.009(5) -0.007(5)
C18 0.071(5) 0.070(5) 0.070(5) 0.047(4) -0.020(4) -0.021(4)
C19 0.084(5) 0.063(4) 0.062(4) 0.021(4) -0.006(4) -0.033(4)
C20 0.083(5) 0.058(4) 0.055(4) -0.006(4) 0.010(4) -0.030(4)
C21 0.071(4) 0.062(4) 0.064(4) -0.004(4) 0.010(4) -0.015(4)
C22 0.055(4) 0.048(4) 0.055(4) -0.015(4) 0.019(4) -0.012(4)
C23 0.049(4) 0.039(4) 0.040(4) -0.004(4) 0.011(4) -0.010(4)
C24 0.054(4) 0.037(4) 0.038(4) -0.001(3) 0.015(4) -0.015(4)
C32 0.026(3) 0.020(3) 0.023(3) 0.001(3) 0.004(3) 0.003(3)
C29 0.029(3) 0.025(3) 0.026(3) 0.002(3) 0.000(3) -0.001(3)
C30 0.025(3) 0.023(3) 0.022(3) 0.004(3) -0.001(3) 0.002(3)
C31 0.025(3) 0.018(3) 0.023(3) 0.007(3) 0.002(3) 0.003(3)
C27 0.034(4) 0.028(3) 0.046(4) -0.003(3) -0.005(3) -0.005(3)
C28 0.031(3) 0.026(3) 0.035(4) -0.006(3) -0.004(3) -0.002(3)
C26 0.043(4) 0.049(4) 0.064(4) -0.009(4) 0.012(4) -0.013(4)
C25 0.057(5) 0.058(5) 0.083(5) -0.006(4) 0.019(4) -0.007(4)

loop_
_atom_type_symbol
_atom_type_description
_atom_type_scat_dispersion_real
_atom_type_scat_dispersion_imag
_atom_type_scat_source
C C 0.0033 0.0016 'International Tables Vol C Tables 4.2.6.8 and 6.1.1.4'
H H 0.0000 0.0000 'International Tables Vol C Tables 4.2.6.8 and 6.1.1.4'
N N 0.0061 0.0033 'International Tables Vol C Tables 4.2.6.8 and 6.1.1.4'
O O 0.0106 0.0060 'International Tables Vol C Tables 4.2.6.8 and 6.1.1.4'
Cl Cl 0.1484 0.1585 'International Tables Vol C Tables 4.2.6.8 and 6.1.1.4'
Se Se -0.0929 2.2259 'International Tables Vol C Tables 4.2.6.8 and 6.1.1.4'
Sb Sb -0.5866 1.5461 'International Tables Vol C Tables 4.2.6.8 and 6.1.1.4'
Tb Tb -0.1723 4.1537 'International Tables Vol C Tables 4.2.6.8 and 6.1.1.4'

loop_
_geom_angle_atom_site_label_1
_geom_angle_atom_site_label_2
_geom_angle_atom_site_label_3
_geom_angle
_geom_angle_site_symmetry_1
_geom_angle_site_symmetry_3
O4W Tb4 O4W 70.0(2) . 2_657
O4W Tb4 N20 77.0(2) . .
O4W Tb4 N20 137.9(2) 2_657 .
O4W Tb4 N19 143.7(2) . .
O4W Tb4 N19 143.9(2) 2_657 .
N20 Tb4 N19 67.2(2) . .
O4W Tb4 N18 149.2(2) . .
O4W Tb4 N18 80.1(2) 2_657 .
N20 Tb4 N18 132.9(2) . .
N19 Tb4 N18 67.1(2) . .
O4W Tb4 N17 97.2(2) . .
O4W Tb4 N17 75.0(2) 2_657 .
N20 Tb4 N17 135.8(3) . .
N19 Tb4 N17 104.0(3) . .
N18 Tb4 N17 67.2(3) . .
O4W Tb4 N16 82.1(2) . .
O4W Tb4 N16 127.4(2) 2_657 .
N20 Tb4 N16 70.7(2) . .
N19 Tb4 N16 80.6(2) . .
N18 Tb4 N16 111.9(3) . .
N17 Tb4 N16 65.1(3) . .
O4W Tb4 Cl2 100.54(15) . .
O4W Tb4 Cl2 82.12(15) 2_657 .
N20 Tb4 Cl2 78.89(18) . .
N19 Tb4 Cl2 79.01(16) . .
N18 Tb4 Cl2 82.09(17) . .
N17 Tb4 Cl2 144.1(2) . .
N16 Tb4 Cl2 148.13(18) . .
O4W Tb4 Tb4 35.38(14) . 2_657
O4W Tb4 Tb4 34.64(14) 2_657 2_657
N20 Tb4 Tb4 108.76(16) . 2_657
N19 Tb4 Tb4 170.17(15) . 2_657
N18 Tb4 Tb4 114.41(16) . 2_657
N17 Tb4 Tb4 85.2(2) . 2_657
N16 Tb4 Tb4 106.89(19) . 2_657
Cl2 Tb4 Tb4 91.50(5) . 2_657
O3W Tb3 O3W 69.5(2) 2_556 .
O3W Tb3 N11 79.2(3) 2_556 .
O3W Tb3 N11 123.9(3) . .
O3W Tb3 N12 102.7(3) 2_556 .
O3W Tb3 N12 76.2(3) . .
N11 Tb3 N12 66.6(3) . .
O3W Tb3 N15 78.8(2) 2_556 .
O3W Tb3 N15 139.8(2) . .
N11 Tb3 N15 70.9(3) . .
N12 Tb3 N15 136.2(3) . .
O3W Tb3 N13 148.6(2) 2_556 .
O3W Tb3 N13 79.1(2) . .
N11 Tb3 N13 119.9(3) . .
N12 Tb3 N13 68.1(3) . .
N15 Tb3 N13 129.4(3) . .
O3W Tb3 N14 144.1(2) 2_556 .
O3W Tb3 N14 146.1(2) . .
N11 Tb3 N14 78.5(3) . .
N12 Tb3 N14 93.7(3) . .
N15 Tb3 N14 67.6(2) . .
N13 Tb3 N14 67.3(2) . .
O3W Tb3 Cl1 98.90(17) 2_556 .
O3W Tb3 Cl1 85.22(17) . .
N11 Tb3 Cl1 146.4(2) . .
N12 Tb3 Cl1 144.3(2) . .
N15 Tb3 Cl1 75.8(2) . .
N13 Tb3 Cl1 78.6(3) . .
N14 Tb3 Cl1 84.9(2) . .
O3W Tb3 Tb3 34.90(15) 2_556 2_556
O3W Tb3 Tb3 34.63(14) . 2_556
N11 Tb3 Tb3 103.1(2) . 2_556
N12 Tb3 Tb3 89.3(2) . 2_556
N15 Tb3 Tb3 110.39(17) . 2_556
N13 Tb3 Tb3 113.68(18) . 2_556
N14 Tb3 Tb3 177.0(2) . 2_556
Cl1 Tb3 Tb3 92.46(8) . 2_556
Se5 Sb1 Se6 109.91(4) . .
Se5 Sb1 Se8 110.37(4) . .
Se6 Sb1 Se8 111.13(4) . .
Se5 Sb1 Se7 109.48(4) . .
Se6 Sb1 Se7 109.98(4) . .
Se8 Sb1 Se7 105.88(4) . .
Se3 Sb2 Se4 112.66(4) . .
Se3 Sb2 Se1 109.78(4) . .
Se4 Sb2 Se1 109.14(4) . .
Se3 Sb2 Se2 105.12(4) . .
Se4 Sb2 Se2 109.48(4) . .
Se1 Sb2 Se2 110.63(4) . .
O1W Tb1 O1W 69.4(2) . 2_668
O1W Tb1 N3 81.0(2) . .
O1W Tb1 N3 78.8(2) 2_668 .
O1W Tb1 N5 78.7(2) . .
O1W Tb1 N5 133.7(2) 2_668 .
N3 Tb1 N5 128.8(3) . .
O1W Tb1 N2 136.7(2) . .
O1W Tb1 N2 74.3(2) 2_668 .
N3 Tb1 N2 69.4(3) . .
N5 Tb1 N2 144.6(3) . .
O1W Tb1 N1 155.2(2) . .
O1W Tb1 N1 132.8(2) 2_668 .
N3 Tb1 N1 111.2(3) . .
N5 Tb1 N1 77.0(2) . .
N2 Tb1 N1 67.7(2) . .
O1W Tb1 N4 89.5(3) . .
O1W Tb1 N4 141.5(2) 2_668 .
N3 Tb1 N4 66.0(3) . .
N5 Tb1 N4 67.3(3) . .
N2 Tb1 N4 105.5(3) . .
N1 Tb1 N4 77.0(3) . .
O1W Tb1 Se2 103.94(14) . .
O1W Tb1 Se2 74.46(14) 2_668 .
N3 Tb1 Se2 148.72(19) . .
N5 Tb1 Se2 82.08(18) . .
N2 Tb1 Se2 87.9(2) . .
N1 Tb1 Se2 77.2(2) . .
N4 Tb1 Se2 143.5(2) . .
O1W Tb1 Tb1 35.26(14) . 2_668
O1W Tb1 Tb1 34.13(13) 2_668 2_668
N3 Tb1 Tb1 77.62(17) . 2_668
N5 Tb1 Tb1 107.98(18) . 2_668
N2 Tb1 Tb1 105.62(18) . 2_668
N1 Tb1 Tb1 164.5(2) . 2_668
N4 Tb1 Tb1 118.5(2) . 2_668
Se2 Tb1 Tb1 88.81(2) . 2_668
O2W Tb2 O2W 69.9(2) . 2_567
O2W Tb2 N6 78.6(2) . .
O2W Tb2 N6 134.3(2) 2_567 .
O2W Tb2 N8 87.2(2) . .
O2W Tb2 N8 78.9(2) 2_567 .
N6 Tb2 N8 132.6(2) . .
O2W Tb2 N10 151.3(2) . .
O2W Tb2 N10 135.0(2) 2_567 .
N6 Tb2 N10 73.0(2) . .
N8 Tb2 N10 109.2(2) . .
O2W Tb2 N7 85.7(2) . .
O2W Tb2 N7 139.1(2) 2_567 .
N6 Tb2 N7 66.6(2) . .
N8 Tb2 N7 67.3(2) . .
N10 Tb2 N7 79.8(2) . .
O2W Tb2 N9 141.3(2) . .
O2W Tb2 N9 76.3(2) 2_567 .
N6 Tb2 N9 140.0(2) . .
N8 Tb2 N9 67.9(2) . .
N10 Tb2 N9 67.3(2) . .
N7 Tb2 N9 109.4(2) . .
O2W Tb2 Se7 99.93(14) . .
O2W Tb2 Se7 73.86(14) 2_567 .
N6 Tb2 Se7 80.16(16) . .
N8 Tb2 Se7 147.19(16) . .
N10 Tb2 Se7 79.13(17) . .
N7 Tb2 Se7 144.64(16) . .
N9 Tb2 Se7 87.91(16) . .
O2W Tb2 Tb2 35.41(14) . 2_567
O2W Tb2 Tb2 34.45(13) 2_567 2_567
N6 Tb2 Tb2 108.18(17) . 2_567
N8 Tb2 Tb2 81.49(17) . 2_567
N10 Tb2 Tb2 164.83(17) . 2_567
N7 Tb2 Tb2 114.88(16) . 2_567
N9 Tb2 Tb2 108.94(16) . 2_567
Se7 Tb2 Tb2 86.12(2) . 2_567
Sb2 Se2 Tb1 117.95(3) . .
Sb1 Se7 Tb2 122.34(4) . .
Tb2 O2W Tb2 110.1(2) . 2_567
Tb2 O2W H2WA 109.1 . .
Tb2 O2W H2WA 102.2 2_567 .
Tb1 O1W Tb1 110.6(2) . 2_668
Tb1 O1W H1WA 109.3 . .
Tb1 O1W H1WA 103.1 2_668 .
Tb4 O4W Tb4 110.0(2) . 2_657
Tb4 O4W H4WA 109.1 . .
Tb4 O4W H4WA 94.6 2_657 .
Tb3 O3W Tb3 110.5(2) 2_556 .
Tb3 O3W H3WA 73.2 2_556 .
Tb3 O3W H3WA 109.1 . .
C1 N1 Tb1 114.5(6) . .
C1 N1 H1A 108.6 . .
Tb1 N1 H1A 108.6 . .
C1 N1 H1B 108.6 . .
Tb1 N1 H1B 108.6 . .
H1A N1 H1B 107.6 . .
C3 N2 C2 114.9(8) . .
C3 N2 Tb1 111.6(6) . .
C2 N2 Tb1 112.0(6) . .
C3 N2 H2C 105.8 . .
C2 N2 H2C 105.8 . .
Tb1 N2 H2C 105.8 . .
C5 N3 C4 112.1(8) . .
C5 N3 Tb1 117.3(6) . .
C4 N3 Tb1 111.3(6) . .
C5 N3 H3C 105.0 . .
C4 N3 H3C 105.0 . .
Tb1 N3 H3C 105.0 . .
C6 N4 C7 105.6(9) . .
C6 N4 Tb1 110.1(6) . .
C7 N4 Tb1 113.4(7) . .
C6 N4 H4C 109.2 . .
C7 N4 H4C 109.2 . .
Tb1 N4 H4C 109.2 . .
C8 N5 Tb1 115.1(6) . .
C8 N5 H5A 108.5 . .
Tb1 N5 H5A 108.5 . .
C8 N5 H5B 108.5 . .
Tb1 N5 H5B 108.5 . .
H5A N5 H5B 107.5 . .
C9 N6 Tb2 115.6(5) . .
C9 N6 H6A 108.4 . .
Tb2 N6 H6A 108.4 . .
C9 N6 H6B 108.4 . .
Tb2 N6 H6B 108.4 . .
H6A N6 H6B 107.5 . .
C11 N7 C10 113.3(7) . .
C11 N7 Tb2 110.1(5) . .
C10 N7 Tb2 113.4(5) . .
C11 N7 H7C 106.5 . .
C10 N7 H7C 106.5 . .
Tb2 N7 H7C 106.5 . .
C13 N8 C12 111.7(7) . .
C13 N8 Tb2 112.7(5) . .
C12 N8 Tb2 115.4(5) . .
C13 N8 H8C 105.3 . .
C12 N8 H8C 105.3 . .
Tb2 N8 H8C 105.3 . .
C15 N9 C14 112.5(7) . .
C15 N9 Tb2 111.7(5) . .
C14 N9 Tb2 111.3(5) . .
C15 N9 H9C 107.0 . .
C14 N9 H9C 107.0 . .
Tb2 N9 H9C 107.0 . .
C16 N10 Tb2 115.7(5) . .
C16 N10 H10A 108.3 . .
Tb2 N10 H10A 108.3 . .
C16 N10 H10B 108.3 . .
Tb2 N10 H10B 108.3 . .
H10A N10 H10B 107.4 . .
C17 N11 Tb3 109.2(8) . .
C17 N11 H11A 109.8 . .
Tb3 N11 H11A 109.8 . .
C17 N11 H11B 109.8 . .
Tb3 N11 H11B 109.8 . .
H11A N11 H11B 108.3 . .
C19 N12 C18 115.8(9) . .
C19 N12 Tb3 115.4(8) . .
C18 N12 Tb3 114.1(7) . .
C19 N12 H12C 103.0 . .
C18 N12 H12C 103.0 . .
Tb3 N12 H12C 103.0 . .
C20 N13 C21 97.7(9) . .
C20 N13 Tb3 113.4(8) . .
C21 N13 Tb3 115.3(7) . .
C20 N13 H13C 110.0 . .
C21 N13 H13C 110.0 . .
Tb3 N13 H13C 110.0 . .
C22 N14 C23 108.8(8) . .
C22 N14 Tb3 112.4(6) . .
C23 N14 Tb3 110.8(6) . .
C22 N14 H14C 108.3 . .
C23 N14 H14C 108.3 . .
Tb3 N14 H14C 108.3 . .
C24 N15 Tb3 115.6(6) . .
C24 N15 H15A 108.4 . .
Tb3 N15 H15A 108.4 . .
C24 N15 H15B 108.4 . .
Tb3 N15 H15B 108.4 . .
H15A N15 H15B 107.4 . .
C25 N16 Tb4 114.0(7) . .
C25 N16 H16A 108.8 . .
Tb4 N16 H16A 108.8 . .
C25 N16 H16B 108.8 . .
Tb4 N16 H16B 108.8 . .
H16A N16 H16B 107.7 . .
C26 N17 C27 112.2(8) . .
C26 N17 Tb4 117.2(6) . .
C27 N17 Tb4 114.2(6) . .
C26 N17 H17C 103.7 . .
C27 N17 H17C 103.7 . .
Tb4 N17 H17C 103.7 . .
C29 N18 C28 112.2(7) . .
C29 N18 Tb4 114.8(5) . .
C28 N18 Tb4 113.5(5) . .
C29 N18 H18C 105.1 . .
C28 N18 H18C 105.1 . .
Tb4 N18 H18C 105.1 . .
C30 N19 C31 111.7(6) . .
C30 N19 Tb4 111.9(5) . .
C31 N19 Tb4 112.5(5) . .
C30 N19 H19C 106.8 . .
C31 N19 H19C 106.8 . .
Tb4 N19 H19C 106.8 . .
C32 N20 Tb4 115.7(5) . .
C32 N20 H20A 108.3 . .
Tb4 N20 H20A 108.3 . .
C32 N20 H20B 108.3 . .
Tb4 N20 H20B 108.3 . .
H20A N20 H20B 107.4 . .
N1 C1 C2 111.8(9) . .
N1 C1 H1C 109.3 . .
C2 C1 H1C 109.3 . .
N1 C1 H1D 109.3 . .
C2 C1 H1D 109.3 . .
H1C C1 H1D 107.9 . .
C1 C2 N2 109.9(9) . .
C1 C2 H2A 109.7 . .
N2 C2 H2A 109.7 . .
C1 C2 H2B 109.7 . .
N2 C2 H2B 109.7 . .
H2A C2 H2B 108.2 . .
N2 C3 C4 109.9(8) . .
N2 C3 H3A 109.7 . .
C4 C3 H3A 109.7 . .
N2 C3 H3B 109.7 . .
C4 C3 H3B 109.7 . .
H3A C3 H3B 108.2 . .
N3 C4 C3 109.5(8) . .
N3 C4 H4A 109.8 . .
C3 C4 H4A 109.8 . .
N3 C4 H4B 109.8 . .
C3 C4 H4B 109.8 . .
H4A C4 H4B 108.2 . .
N3 C5 C6 109.0(9) . .
N3 C5 H5C 109.9 . .
C6 C5 H5C 109.9 . .
N3 C5 H5D 109.9 . .
C6 C5 H5D 109.9 . .
H5C C5 H5D 108.3 . .
N4 C6 C5 108.8(9) . .
N4 C6 H6C 109.9 . .
C5 C6 H6C 109.9 . .
N4 C6 H6D 109.9 . .
C5 C6 H6D 109.9 . .
H6C C6 H6D 108.3 . .
C8 C7 N4 113.2(10) . .
C8 C7 H7A 108.9 . .
N4 C7 H7A 108.9 . .
C8 C7 H7B 108.9 . .
N4 C7 H7B 108.9 . .
H7A C7 H7B 107.7 . .
C7 C8 N5 115.3(10) . .
C7 C8 H8A 108.4 . .
N5 C8 H8A 108.4 . .
C7 C8 H8B 108.4 . .
N5 C8 H8B 108.4 . .
H8A C8 H8B 107.5 . .
N6 C9 C10 109.1(7) . .
N6 C9 H9A 109.9 . .
C10 C9 H9A 109.9 . .
N6 C9 H9B 109.9 . .
C10 C9 H9B 109.9 . .
H9A C9 H9B 108.3 . .
N7 C10 C9 110.0(7) . .
N7 C10 H10C 109.7 . .
C9 C10 H10C 109.7 . .
N7 C10 H10D 109.7 . .
C9 C10 H10D 109.7 . .
H10C C10 H10D 108.2 . .
N7 C11 C12 110.1(7) . .
N7 C11 H11C 109.6 . .
C12 C11 H11C 109.6 . .
N7 C11 H11D 109.6 . .
C12 C11 H11D 109.6 . .
H11C C11 H11D 108.2 . .
N8 C12 C11 108.6(7) . .
N8 C12 H12A 110.0 . .
C11 C12 H12A 110.0 . .
N8 C12 H12B 110.0 . .
C11 C12 H12B 110.0 . .
H12A C12 H12B 108.3 . .
N8 C13 C14 110.7(7) . .
N8 C13 H13A 109.5 . .
C14 C13 H13A 109.5 . .
N8 C13 H13B 109.5 . .
C14 C13 H13B 109.5 . .
H13A C13 H13B 108.1 . .
N9 C14 C13 108.8(7) . .
N9 C14 H14A 109.9 . .
C13 C14 H14A 109.9 . .
N9 C14 H14B 109.9 . .
C13 C14 H14B 109.9 . .
H14A C14 H14B 108.3 . .
N9 C15 C16 111.7(7) . .
N9 C15 H15C 109.3 . .
C16 C15 H15C 109.3 . .
N9 C15 H15D 109.3 . .
C16 C15 H15D 109.3 . .
H15C C15 H15D 107.9 . .
C15 C16 N10 110.2(7) . .
C15 C16 H16C 109.6 . .
N10 C16 H16C 109.6 . .
C15 C16 H16D 109.6 . .
N10 C16 H16D 109.6 . .
H16C C16 H16D 108.1 . .
N11 C17 C18 107.1(11) . .
N11 C17 H17A 110.3 . .
C18 C17 H17A 110.3 . .
N11 C17 H17B 110.3 . .
C18 C17 H17B 110.3 . .
H17A C17 H17B 108.6 . .
N12 C18 C17 112.3(10) . .
N12 C18 H18A 109.1 . .
C17 C18 H18A 109.1 . .
N12 C18 H18B 109.1 . .
C17 C18 H18B 109.1 . .
H18A C18 H18B 107.9 . .
N12 C19 C20 112.9(10) . .
N12 C19 H19A 109.0 . .
C20 C19 H19A 109.0 . .
N12 C19 H19B 109.0 . .
C20 C19 H19B 109.0 . .
H19A C19 H19B 107.8 . .
N13 C20 C19 111.8(10) . .
N13 C20 H20C 109.3 . .
C19 C20 H20C 109.3 . .
N13 C20 H20D 109.3 . .
C19 C20 H20D 109.3 . .
H20C C20 H20D 107.9 . .
N13 C21 C22 111.9(9) . .
N13 C21 H21A 109.2 . .
C22 C21 H21A 109.2 . .
N13 C21 H21B 109.2 . .
C22 C21 H21B 109.2 . .
H21A C21 H21B 107.9 . .
N14 C22 C21 112.9(10) . .
N14 C22 H22A 109.0 . .
C21 C22 H22A 109.0 . .
N14 C22 H22B 109.0 . .
C21 C22 H22B 109.0 . .
H22A C22 H22B 107.8 . .
N14 C23 C24 111.8(8) . .
N14 C23 H23A 109.2 . .
C24 C23 H23A 109.2 . .
N14 C23 H23B 109.2 . .
C24 C23 H23B 109.2 . .
H23A C23 H23B 107.9 . .
N15 C24 C23 109.4(8) . .
N15 C24 H24A 109.8 . .
C23 C24 H24A 109.8 . .
N15 C24 H24B 109.8 . .
C23 C24 H24B 109.8 . .
H24A C24 H24B 108.2 . .
N20 C32 C31 108.6(7) . .
N20 C32 H32A 110.0 . .
C31 C32 H32A 110.0 . .
N20 C32 H32B 110.0 . .
C31 C32 H32B 110.0 . .
H32A C32 H32B 108.4 . .
N18 C29 C30 109.7(7) . .
N18 C29 H29A 109.7 . .
C30 C29 H29A 109.7 . .
N18 C29 H29B 109.7 . .
C30 C29 H29B 109.7 . .
H29A C29 H29B 108.2 . .
N19 C30 C29 109.9(7) . .
N19 C30 H30A 109.7 . .
C29 C30 H30A 109.7 . .
N19 C30 H30B 109.7 . .
C29 C30 H30B 109.7 . .
H30A C30 H30B 108.2 . .
N19 C31 C32 110.3(7) . .
N19 C31 H31A 109.6 . .
C32 C31 H31A 109.6 . .
N19 C31 H31B 109.6 . .
C32 C31 H31B 109.6 . .
H31A C31 H31B 108.1 . .
N17 C27 C28 111.7(8) . .
N17 C27 H27A 109.3 . .
C28 C27 H27A 109.3 . .
N17 C27 H27B 109.3 . .
C28 C27 H27B 109.3 . .
H27A C27 H27B 107.9 . .
N18 C28 C27 108.5(7) . .
N18 C28 H28A 110.0 . .
C27 C28 H28A 110.0 . .
N18 C28 H28B 110.0 . .
C27 C28 H28B 110.0 . .
H28A C28 H28B 108.4 . .
N17 C26 C25 115.8(10) . .
N17 C26 H26A 108.3 . .
C25 C26 H26A 108.3 . .
N17 C26 H26B 108.3 . .
C25 C26 H26B 108.3 . .
H26A C26 H26B 107.4 . .
N16 C25 C26 116.4(11) . .
N16 C25 H25A 108.2 . .
C26 C25 H25A 108.2 . .
N16 C25 H25B 108.2 . .
C26 C25 H25B 108.2 . .
H25A C25 H25B 107.3 . .

loop_
_geom_bond_atom_site_label_1
_geom_bond_atom_site_label_2
_geom_bond_distance
_geom_bond_site_symmetry_2
Tb4 O4W 2.244(5) .
Tb4 O4W 2.286(5) 2_657
Tb4 N20 2.542(7) .
Tb4 N19 2.571(7) .
Tb4 N18 2.577(7) .
Tb4 N17 2.596(8) .
Tb4 N16 2.598(8) .
Tb4 Cl2 2.718(2) .
Tb4 Tb4 3.7107(8) 2_657
Tb3 O3W 2.265(6) 2_556
Tb3 O3W 2.280(6) .
Tb3 N11 2.537(10) .
Tb3 N12 2.557(10) .
Tb3 N15 2.564(8) .
Tb3 N13 2.566(9) .
Tb3 N14 2.608(8) .
Tb3 Cl1 2.713(2) .
Tb3 Tb3 3.7336(8) 2_556
Sb1 Se5 2.4549(11) .
Sb1 Se6 2.4732(11) .
Sb1 Se8 2.4741(10) .
Sb1 Se7 2.5011(10) .
Sb2 Se3 2.4661(10) .
Sb2 Se4 2.4661(11) .
Sb2 Se1 2.4743(10) .
Sb2 Se2 2.4949(10) .
Tb1 O1W 2.256(5) .
Tb1 O1W 2.321(5) 2_668
Tb1 N3 2.530(8) .
Tb1 N5 2.534(7) .
Tb1 N2 2.539(8) .
Tb1 N1 2.541(8) .
Tb1 N4 2.579(9) .
Tb1 Se2 3.0500(10) .
Tb1 Tb1 3.7639(7) 2_668
Tb2 O2W 2.259(5) .
Tb2 O2W 2.314(5) 2_567
Tb2 N6 2.542(7) .
Tb2 N8 2.551(7) .
Tb2 N10 2.567(7) .
Tb2 N7 2.578(7) .
Tb2 N9 2.588(7) .
Tb2 Se7 3.0506(9) .
Tb2 Tb2 3.7500(8) 2_567
O2W Tb2 2.314(5) 2_567
O2W H2WA 0.8500 .
O1W Tb1 2.321(5) 2_668
O1W H1WA 0.8501 .
O4W Tb4 2.286(5) 2_657
O4W H4WA 0.8500 .
O3W Tb3 2.265(6) 2_556
O3W H3WA 0.8499 .
N1 C1 1.457(12) .
N1 H1A 0.9000 .
N1 H1B 0.9000 .
N2 C3 1.476(13) .
N2 C2 1.493(12) .
N2 H2C 0.9100 .
N3 C5 1.456(13) .
N3 C4 1.479(13) .
N3 H3C 0.9100 .
N4 C6 1.475(14) .
N4 C7 1.487(14) .
N4 H4C 0.9100 .
N5 C8 1.482(13) .
N5 H5A 0.9000 .
N5 H5B 0.9000 .
N6 C9 1.483(11) .
N6 H6A 0.9000 .
N6 H6B 0.9000 .
N7 C11 1.467(11) .
N7 C10 1.474(11) .
N7 H7C 0.9100 .
N8 C13 1.475(11) .
N8 C12 1.484(11) .
N8 H8C 0.9100 .
N9 C15 1.478(11) .
N9 C14 1.481(11) .
N9 H9C 0.9100 .
N10 C16 1.497(11) .
N10 H10A 0.9000 .
N10 H10B 0.9000 .
N11 C17 1.434(9) .
N11 H11A 0.9000 .
N11 H11B 0.9000 .
N12 C19 1.449(9) .
N12 C18 1.468(9) .
N12 H12C 0.9100 .
N13 C20 1.460(9) .
N13 C21 1.469(9) .
N13 H13C 0.9100 .
N14 C22 1.463(8) .
N14 C23 1.471(8) .
N14 H14C 0.9100 .
N15 C24 1.467(8) .
N15 H15A 0.9000 .
N15 H15B 0.9000 .
N16 C25 1.386(14) .
N16 H16A 0.9000 .
N16 H16B 0.9000 .
N17 C26 1.428(13) .
N17 C27 1.482(13) .
N17 H17C 0.9100 .
N18 C29 1.463(11) .
N18 C28 1.481(11) .
N18 H18C 0.9100 .
N19 C30 1.452(11) .
N19 C31 1.461(10) .
N19 H19C 0.9100 .
N20 C32 1.483(11) .
N20 H20A 0.9000 .
N20 H20B 0.9000 .
C1 C2 1.469(14) .
C1 H1C 0.9700 .
C1 H1D 0.9700 .
C2 H2A 0.9700 .
C2 H2B 0.9700 .
C3 C4 1.519(14) .
C3 H3A 0.9700 .
C3 H3B 0.9700 .
C4 H4A 0.9700 .
C4 H4B 0.9700 .
C5 C6 1.484(16) .
C5 H5C 0.9700 .
C5 H5D 0.9700 .
C6 H6C 0.9700 .
C6 H6D 0.9700 .
C7 C8 1.406(16) .
C7 H7A 0.9700 .
C7 H7B 0.9700 .
C8 H8A 0.9700 .
C8 H8B 0.9700 .
C9 C10 1.493(12) .
C9 H9A 0.9700 .
C9 H9B 0.9700 .
C10 H10C 0.9700 .
C10 H10D 0.9700 .
C11 C12 1.507(12) .
C11 H11C 0.9700 .
C11 H11D 0.9700 .
C12 H12A 0.9700 .
C12 H12B 0.9700 .
C13 C14 1.498(12) .
C13 H13A 0.9700 .
C13 H13B 0.9700 .
C14 H14A 0.9700 .
C14 H14B 0.9700 .
C15 C16 1.491(12) .
C15 H15C 0.9700 .
C15 H15D 0.9700 .
C16 H16C 0.9700 .
C16 H16D 0.9700 .
C17 C18 1.516(9) .
C17 H17A 0.9700 .
C17 H17B 0.9700 .
C18 H18A 0.9700 .
C18 H18B 0.9700 .
C19 C20 1.535(9) .
C19 H19A 0.9700 .
C19 H19B 0.9700 .
C20 H20C 0.9700 .
C20 H20D 0.9700 .
C21 C22 1.486(9) .
C21 H21A 0.9700 .
C21 H21B 0.9700 .
C22 H22A 0.9700 .
C22 H22B 0.9700 .
C23 C24 1.524(8) .
C23 H23A 0.9700 .
C23 H23B 0.9700 .
C24 H24A 0.9700 .
C24 H24B 0.9700 .
C32 C31 1.519(8) .
C32 H32A 0.9700 .
C32 H32B 0.9700 .
C29 C30 1.530(8) .
C29 H29A 0.9700 .
C29 H29B 0.9700 .
C30 H30A 0.9700 .
C30 H30B 0.9700 .
C31 H31A 0.9700 .
C31 H31B 0.9700 .
C27 C28 1.527(8) .
C27 H27A 0.9700 .
C27 H27B 0.9700 .
C28 H28A 0.9700 .
C28 H28B 0.9700 .
C26 C25 1.489(9) .
C26 H26A 0.9700 .
C26 H26B 0.9700 .
C25 H25A 0.9700 .
C25 H25B 0.9700 .
